data_1539220
loop_
_publ_author_name
'Virkar, A.V.'
'Raman, A.'

_publ_section_title
;
 Crystal structures of AB3 and A2B7 rare earth-nickel phases
;
_journal_name_full 'Journal of the Less-Common Metals'
_journal_page_first 59
_journal_page_last 66
_journal_volume 18
_journal_year 1969
_chemical_formula_sum 'La Ni3'
_space_group_IT_number 166
_symmetry_space_group_name_Hall '-R 3 2"'
_symmetry_space_group_name_H-M 'R -3 m :H'
_cell_angle_alpha 90
_cell_angle_beta 90
_cell_angle_gamma 120
_cell_formula_units_Z 9
_cell_length_a 5.086
_cell_length_b 5.086
_cell_length_c 25.01
_cell_volume 560.270
_citation_journal_id_ASTM JCOMAH
_cod_data_source_file Virkar_JCOMAH_1969_400.cif
_cod_data_source_block La1Ni3
_cod_original_cell_volume 560.2696
_cod_original_formula_sum 'La1 Ni3'
_cod_database_code 1539220

loop_
_symmetry_equiv_pos_as_xyz
x,y,z
-y,x-y,z
-x+y,-x,z
y,x,-z
-x,-x+y,-z
x-y,-y,-z
-x,-y,-z
y,-x+y,-z
x-y,x,-z
-y,-x,z
x,x-y,z
-x+y,y,z
x+2/3,y+1/3,z+1/3
-y+2/3,x-y+1/3,z+1/3
-x+y+2/3,-x+1/3,z+1/3
y+2/3,x+1/3,-z+1/3
-x+2/3,-x+y+1/3,-z+1/3
x-y+2/3,-y+1/3,-z+1/3
-x+2/3,-y+1/3,-z+1/3
y+2/3,-x+y+1/3,-z+1/3
x-y+2/3,x+1/3,-z+1/3
-y+2/3,-x+1/3,z+1/3
x+2/3,x-y+1/3,z+1/3
-x+y+2/3,y+1/3,z+1/3
x+1/3,y+2/3,z+2/3
-y+1/3,x-y+2/3,z+2/3
-x+y+1/3,-x+2/3,z+2/3
y+1/3,x+2/3,-z+2/3
-x+1/3,-x+y+2/3,-z+2/3
x-y+1/3,-y+2/3,-z+2/3
-x+1/3,-y+2/3,-z+2/3
y+1/3,-x+y+2/3,-z+2/3
x-y+1/3,x+2/3,-z+2/3
-y+1/3,-x+2/3,z+2/3
x+1/3,x-y+2/3,z+2/3
-x+y+1/3,y+2/3,z+2/3

loop_
_atom_site_label
_atom_site_type_symbol
_atom_site_fract_x
_atom_site_fract_y
_atom_site_fract_z
_atom_site_occupancy
_atom_site_U_iso_or_equiv
Ni1 Ni 0 0 0.5 1 0.0
Ni2 Ni 0 0 0.3333 1 0.0
Ni3 Ni 0.5 0.5 0.0833 1 0.0
La2 La 0 0 0.143 1 0.0
La1 La 0 0 0 1 0.0
